data_6000729
loop_
_publ_author_name
'Gobichon, A. E.'
'Louer, M.'
'Auffredic, J. P.'
'Louer, D.'

_publ_section_title
;
 Structure determination of two polymorphic phases of La(NO3)(3).4H(2)O
 from X-ray powder diffraction
;
_journal_name_full 'Journal of Solid State Chemistry'
_journal_page_first 127
_journal_page_last 134
_journal_paper_doi 10.1006/jssc.1996.0320
_journal_volume 126
_journal_year 1996
_chemical_formula_sum 'H8 La N3 O13'
_space_group_name_H-M_alt 'P b c a'
_cell_angle_alpha 90.000
_cell_angle_beta 90.000
_cell_angle_gamma 90.000
_cell_length_a 11.8340
_cell_length_b 12.9730
_cell_length_c 13.5310
_cell_volume 2077.31
_cod_database_code 6000729

loop_
_atom_site_label
_atom_site_fract_x
_atom_site_fract_y
_atom_site_fract_z
? ? ? ?
